data_4349382
loop_
_publ_author_name
'We\&sing, Jana'
'G\"obel, Christoph'
'Weber, Birgit'
'Gemel, Christian'
'Fischer, Roland A.'

_publ_section_title
;
 Diverse Reactivity of ECp* (E = Al, Ga) toward Low-Coordinate Transition
 Metal Amides [TM(N(SiMe<sub>3</sub>)<sub>2</sub>)<sub>2</sub>] (TM = Fe,
 Co, Zn): Insertion, Cp* Transfer, and Orthometalation.
;
_journal_issue 6
_journal_name_full 'Inorganic chemistry'
_journal_page_first 3517
_journal_page_last 3525
_journal_paper_doi 10.1021/acs.inorgchem.6b03127
_journal_volume 56
_journal_year 2017
_chemical_compound_source 'see text'
_chemical_formula_moiety 'C12 H36 Fe Ga2 N2 Si4, 2(C10 H15)'
_chemical_formula_sum 'C32 H66 Fe Ga2 N2 Si4'
_chemical_formula_weight 786.52
_space_group_IT_number 60
_space_group_name_Hall '-P 2n 2ab'
_space_group_name_H-M_alt 'P b c n'
_symmetry_cell_setting orthorhombic
_symmetry_Int_Tables_number 60
_symmetry_space_group_name_Hall '-P 2n 2ab'
_symmetry_space_group_name_H-M 'P b c n'
_atom_sites_solution_hydrogens geom
_atom_sites_solution_primary direct
_atom_sites_solution_secondary difmap
_cell_angle_alpha 90
_cell_angle_beta 90
_cell_angle_gamma 90
_cell_formula_units_Z 4
_cell_length_a 16.3997(3)
_cell_length_b 15.1616(2)
_cell_length_c 16.9223(3)
_cell_measurement_reflns_used 5846
_cell_measurement_temperature 112
_cell_measurement_theta_max 76.0190
_cell_measurement_theta_min 3.9430
_cell_volume 4207.66(12)
_computing_cell_refinement
;
CrysAlisPro, Agilent Technologies,
Version 1.171.37.34 (release 22-05-2014 CrysAlis171 .NET)
(compiled May 22 2014,16:03:01)
;
_computing_data_collection
;
CrysAlisPro, Agilent Technologies,
Version 1.171.37.34 (release 22-05-2014 CrysAlis171 .NET)
(compiled May 22 2014,16:03:01)
;
_computing_data_reduction
;
CrysAlisPro, Agilent Technologies,
Version 1.171.37.34 (release 22-05-2014 CrysAlis171 .NET)
(compiled May 22 2014,16:03:01)
;
_computing_publication_material 'PLATON (Spek, 2003)'
_computing_structure_refinement 'SHELXL-2014 (Sheldrick, 2014)'
_computing_structure_solution 'SHELXS-97 (Sheldrick, 1990)'
_diffrn_ambient_temperature 112
_diffrn_detector_area_resol_mean 10.4372
_diffrn_measured_fraction_theta_full 1.000
_diffrn_measured_fraction_theta_max 0.983
_diffrn_measurement_device_type 'SuperNova, Single source at offset, Atlas'
_diffrn_measurement_method '\w scans'
_diffrn_radiation_monochromator mirror
_diffrn_radiation_probe x-ray
_diffrn_radiation_source 'SuperNova (Cu) X-ray Source'
_diffrn_radiation_type CuK\a
_diffrn_radiation_wavelength 1.54184
_diffrn_reflns_av_R_equivalents 0.0193
_diffrn_reflns_av_unetI/netI 0.0203
_diffrn_reflns_limit_h_max 20
_diffrn_reflns_limit_h_min -11
_diffrn_reflns_limit_k_max 18
_diffrn_reflns_limit_k_min -17
_diffrn_reflns_limit_l_max 21
_diffrn_reflns_limit_l_min -18
_diffrn_reflns_number 11783
_diffrn_reflns_reduction_process
;
;
_diffrn_reflns_theta_full 67.68
_diffrn_reflns_theta_max 76.31
_diffrn_reflns_theta_min 3.97
_exptl_absorpt_coefficient_mu 5.469
_exptl_absorpt_correction_T_max 1.00000
_exptl_absorpt_correction_T_min 0.82481
_exptl_absorpt_correction_type multi-scan
_exptl_absorpt_process_details
;
CrysAlisPro, Agilent Technologies,
Version 1.171.37.34 (release 22-05-2014 CrysAlis171 .NET)
(compiled May 22 2014,16:03:01)
Empirical absorption correction using spherical harmonics,
 implemented in SCALE3 ABSPACK scaling algorithm.
;
_exptl_crystal_colour orange-brown
_exptl_crystal_density_diffrn 1.242
_exptl_crystal_density_method 'Not Measured'
_exptl_crystal_description block
_exptl_crystal_F_000 1664
_exptl_crystal_size_max 0.255
_exptl_crystal_size_mid 0.174
_exptl_crystal_size_min 0.136
_refine_diff_density_max 0.318
_refine_diff_density_min -0.408
_refine_diff_density_rms 0.056
_refine_ls_extinction_method none
_refine_ls_goodness_of_fit_ref 1.037
_refine_ls_hydrogen_treatment mixed
_refine_ls_matrix_type full
_refine_ls_number_parameters 197
_refine_ls_number_reflns 4346
_refine_ls_number_restraints 0
_refine_ls_restrained_S_all 1.037
_refine_ls_R_factor_all 0.0282
_refine_ls_R_factor_gt 0.0252
_refine_ls_shift/su_max 0.002
_refine_ls_shift/su_mean 0.000
_refine_ls_structure_factor_coef Fsqd
_refine_ls_weighting_details 'W=1/[\S^2^(FO^2^)+(0.0366P)^2^+1.3813P] WHERE P=(FO^2^+2FC^2^)/3'
_refine_ls_weighting_scheme calc
_refine_ls_wR_factor_gt 0.0663
_refine_ls_wR_factor_ref 0.0683
_reflns_number_gt 4004
_reflns_number_total 4346
_reflns_threshold_expression I>2\s(I)
_cod_data_source_file ic6b03127_si_001.cif
_cod_data_source_block om1206
_cod_database_code 4349382

loop_
_space_group_symop_id
_space_group_symop_operation_xyz
1 x,y,z
2 1/2-x,1/2-y,1/2+z
3 1/2+x,1/2-y,-z
4 -x,y,1/2-z
5 -x,-y,-z
6 1/2+x,1/2+y,1/2-z
7 1/2-x,1/2+y,z
8 x,-y,1/2+z

loop_
_atom_site_aniso_label
_atom_site_aniso_U_11
_atom_site_aniso_U_22
_atom_site_aniso_U_33
_atom_site_aniso_U_23
_atom_site_aniso_U_13
_atom_site_aniso_U_12
Ga1 0.0216(1) 0.0206(1) 0.0204(1) -0.0022(1) -0.0008(1) 0.0093(1)
Fe1 0.0143(2) 0.0122(2) 0.0105(2) 0.0000 -0.0006(1) 0.0000
Si1 0.0236(2) 0.0175(2) 0.0126(2) 0.0005(1) -0.0036(2) -0.0028(2)
Si2 0.0211(2) 0.0159(2) 0.0170(2) 0.0026(2) -0.0002(2) -0.0052(2)
N1 0.0182(5) 0.0153(6) 0.0138(6) 0.0015(5) -0.0008(5) -0.0027(5)
C1 0.0550(12) 0.0355(10) 0.0155(8) 0.0025(7) -0.0021(8) -0.0141(9)
C2 0.0291(9) 0.0372(9) 0.0319(9) -0.0033(8) -0.0154(7) 0.0040(7)
C3 0.0370(9) 0.0210(7) 0.0203(8) -0.0044(6) -0.0019(7) -0.0047(7)
C4 0.0490(12) 0.0187(8) 0.0594(14) 0.0079(9) -0.0139(10) -0.0046(8)
C5 0.0329(9) 0.0413(10) 0.0341(10) -0.0021(8) 0.0112(8) -0.0146(8)
C6 0.0332(9) 0.0361(10) 0.0220(8) 0.0000(7) -0.0033(7) -0.0204(8)
C7 0.0219(7) 0.0199(7) 0.0186(7) -0.0022(6) 0.0014(6) 0.0064(6)
C8 0.0202(7) 0.0203(7) 0.0245(8) -0.0030(6) 0.0006(6) 0.0054(6)
C9 0.0211(7) 0.0237(7) 0.0197(7) -0.0040(6) -0.0032(6) 0.0093(6)
C10 0.0216(7) 0.0195(7) 0.0197(7) 0.0002(6) 0.0001(6) 0.0093(6)
C11 0.0209(7) 0.0181(7) 0.0202(7) -0.0021(6) -0.0008(6) 0.0066(6)
C12 0.0390(9) 0.0291(8) 0.0193(8) 0.0018(7) 0.0028(7) 0.0053(7)
C13 0.0308(9) 0.0274(9) 0.0433(11) -0.0032(8) 0.0023(8) -0.0034(7)
C14 0.0324(9) 0.0383(10) 0.0267(8) -0.0091(8) -0.0116(7) 0.0109(8)
C15 0.0318(8) 0.0283(8) 0.0248(8) 0.0059(7) 0.0027(7) 0.0081(7)
C16 0.0286(8) 0.0233(8) 0.0309(9) -0.0039(7) -0.0045(7) 0.0016(6)

loop_
_atom_site_label
_atom_site_type_symbol
_atom_site_thermal_displace_type
_atom_site_fract_x
_atom_site_fract_y
_atom_site_fract_z
_atom_site_occupancy
_atom_site_U_iso_or_equiv
_atom_site_calc_flag
_atom_site_refinement_flags
Ga1 Ga Uani 0.61620(2) 0.61308(2) 0.75188(2) 1.000 0.0209(1) d .
Fe1 Fe Uani 0.50000 0.72967(2) 0.75000 1.000 0.0123(1) d STP
Si1 Si Uani 0.46879(3) 0.73520(3) 0.56180(2) 1.000 0.0179(1) d .
Si2 Si Uani 0.58979(3) 0.85828(3) 0.64117(2) 1.000 0.0180(1) d .
N1 N Uani 0.52079(8) 0.77291(8) 0.64301(7) 1.000 0.0158(3) d .
C1 C Uani 0.51125(14) 0.77433(13) 0.46457(11) 1.000 0.0353(6) d .
C2 C Uani 0.35918(11) 0.77051(13) 0.56208(11) 1.000 0.0327(5) d .
C3 C Uani 0.47176(12) 0.61103(11) 0.55525(10) 1.000 0.0261(5) d .
C4 C Uani 0.54322(14) 0.96568(12) 0.60983(15) 1.000 0.0424(7) d .
C5 C Uani 0.67959(12) 0.83650(14) 0.57535(12) 1.000 0.0361(6) d .
C6 C Uani 0.63481(13) 0.87595(13) 0.74148(10) 1.000 0.0304(5) d .
C7 C Uani 0.70581(9) 0.54577(10) 0.66488(9) 1.000 0.0201(4) d .
C8 C Uani 0.75311(10) 0.59059(10) 0.72308(10) 1.000 0.0217(4) d .
C9 C Uani 0.73667(10) 0.55081(11) 0.79763(9) 1.000 0.0215(4) d .
C10 C Uani 0.67967(9) 0.48135(10) 0.78575(9) 1.000 0.0203(4) d .
C11 C Uani 0.66042(9) 0.47832(10) 0.70365(9) 1.000 0.0197(4) d .
C12 C Uani 0.70663(12) 0.56385(12) 0.57736(10) 1.000 0.0291(5) d .
C13 C Uani 0.81385(11) 0.66270(12) 0.70841(13) 1.000 0.0338(6) d .
C14 C Uani 0.77809(11) 0.57271(13) 0.87443(11) 1.000 0.0325(5) d .
C15 C Uani 0.65125(11) 0.41738(12) 0.84798(10) 1.000 0.0283(5) d .
C16 C Uani 0.60485(11) 0.41255(11) 0.66480(11) 1.000 0.0276(5) d .
H1A H Uiso 0.47610 0.75390 0.42150 1.000 0.0530 c RU
H1B H Uiso 0.56630 0.75060 0.45740 1.000 0.0530 c RU
H1C H Uiso 0.51340 0.83890 0.46420 1.000 0.0530 c RU
H2A H Uiso 0.35620 0.83500 0.56070 1.000 0.0490 c RU
H2B H Uiso 0.33250 0.74870 0.61010 1.000 0.0490 c RU
H2C H Uiso 0.33160 0.74620 0.51550 1.000 0.0490 c RU
H3A H Uiso 0.42260 0.58980 0.52840 1.000 0.0390 c RU
H3B H Uiso 0.47420 0.58600 0.60860 1.000 0.0390 c RU
H3C H Uiso 0.52000 0.59280 0.52530 1.000 0.0390 c RU
H4A H Uiso 0.58580 1.01080 0.60630 1.000 0.0640 c RU
H4B H Uiso 0.50230 0.98390 0.64870 1.000 0.0640 c RU
H4C H Uiso 0.51720 0.95850 0.55810 1.000 0.0640 c RU
H5A H Uiso 0.66210 0.83820 0.52000 1.000 0.0540 c RU
H5B H Uiso 0.70230 0.77820 0.58740 1.000 0.0540 c RU
H5C H Uiso 0.72130 0.88170 0.58430 1.000 0.0540 c RU
H6A H Uiso 0.66870 0.82510 0.75560 1.000 0.0460 c RU
H6B H Uiso 0.59090 0.88250 0.78030 1.000 0.0460 c RU
H6C H Uiso 0.66840 0.92940 0.74100 1.000 0.0460 c RU
H12A H Uiso 0.76150 0.55310 0.55640 1.000 0.0440 c RU
H12B H Uiso 0.69130 0.62540 0.56780 1.000 0.0440 c RU
H12C H Uiso 0.66760 0.52470 0.55090 1.000 0.0440 c RU
H13A H Uiso 0.86920 0.63890 0.71300 1.000 0.0510 c RU
H13B H Uiso 0.80620 0.70970 0.74750 1.000 0.0510 c RU
H13C H Uiso 0.80590 0.68670 0.65520 1.000 0.0510 c RU
H14A H Uiso 0.82440 0.53290 0.88240 1.000 0.0490 c RU
H14B H Uiso 0.73930 0.56580 0.91800 1.000 0.0490 c RU
H14C H Uiso 0.79760 0.63380 0.87290 1.000 0.0490 c RU
H15A H Uiso 0.59840 0.39270 0.83250 1.000 0.0420 c RU
H15B H Uiso 0.64570 0.44820 0.89860 1.000 0.0420 c RU
H15C H Uiso 0.69120 0.36960 0.85330 1.000 0.0420 c RU
H16A H Uiso 0.57290 0.44200 0.62360 1.000 0.0410 c RU
H16B H Uiso 0.56800 0.38740 0.70440 1.000 0.0410 c RU
H16C H Uiso 0.63750 0.36530 0.64100 1.000 0.0410 c RU

loop_
_atom_type_symbol
_atom_type_description
_atom_type_scat_dispersion_real
_atom_type_scat_dispersion_imag
_atom_type_scat_source
C C 0.0181 0.0091 ' International Tables Vol C Tables 4.2.6.8 and 6.1.1.4'
H H 0.0000 0.0000 ' International Tables Vol C Tables 4.2.6.8 and 6.1.1.4'
Fe Fe -1.1336 3.1974 ' International Tables Vol C Tables 4.2.6.8 and 6.1.1.4'
Ga Ga -1.2846 0.7763 ' International Tables Vol C Tables 4.2.6.8 and 6.1.1.4'
N N 0.0311 0.0180 ' International Tables Vol C Tables 4.2.6.8 and 6.1.1.4'
Si Si 0.2541 0.3302 ' International Tables Vol C Tables 4.2.6.8 and 6.1.1.4'

loop_
_geom_angle_atom_site_label_1
_geom_angle_atom_site_label_2
_geom_angle_atom_site_label_3
_geom_angle
_geom_angle_site_symmetry_1
_geom_angle_site_symmetry_3
_geom_angle_publ_flag
Ga1 Fe1 N1 96.40(4) . . yes
Ga1 Fe1 Ga1 94.31(1) . 4_656 yes
Ga1 Fe1 N1 110.15(4) . 4_656 yes
Ga1 Fe1 N1 110.15(4) 4_656 . yes
N1 Fe1 N1 140.82(5) . 4_656 yes
Ga1 Fe1 N1 96.40(4) 4_656 4_656 yes
N1 Si1 C1 114.28(8) . . yes
N1 Si1 C2 112.29(7) . . yes
N1 Si1 C3 111.52(7) . . yes
C1 Si1 C2 105.47(9) . . yes
C1 Si1 C3 104.69(8) . . yes
C2 Si1 C3 108.04(9) . . yes
N1 Si2 C4 113.00(8) . . yes
N1 Si2 C5 113.26(8) . . yes
N1 Si2 C6 110.56(8) . . yes
C4 Si2 C5 107.74(10) . . yes
C4 Si2 C6 107.04(10) . . yes
C5 Si2 C6 104.73(9) . . yes
Fe1 N1 Si1 122.91(7) . . yes
Fe1 N1 Si2 112.57(6) . . yes
Si1 N1 Si2 124.30(7) . . yes
Si1 C1 H1A 109.00 . . no
Si1 C1 H1B 109.00 . . no
Si1 C1 H1C 110.00 . . no
H1A C1 H1B 110.00 . . no
H1A C1 H1C 109.00 . . no
H1B C1 H1C 109.00 . . no
Si1 C2 H2A 109.00 . . no
Si1 C2 H2B 109.00 . . no
Si1 C2 H2C 109.00 . . no
H2A C2 H2B 110.00 . . no
H2A C2 H2C 109.00 . . no
H2B C2 H2C 109.00 . . no
Si1 C3 H3A 110.00 . . no
Si1 C3 H3B 109.00 . . no
Si1 C3 H3C 109.00 . . no
H3A C3 H3B 109.00 . . no
H3A C3 H3C 109.00 . . no
H3B C3 H3C 110.00 . . no
Si2 C4 H4A 109.00 . . no
Si2 C4 H4B 110.00 . . no
Si2 C4 H4C 109.00 . . no
H4A C4 H4B 109.00 . . no
H4A C4 H4C 109.00 . . no
H4B C4 H4C 109.00 . . no
Si2 C5 H5A 109.00 . . no
Si2 C5 H5B 109.00 . . no
Si2 C5 H5C 109.00 . . no
H5A C5 H5B 109.00 . . no
H5A C5 H5C 109.00 . . no
H5B C5 H5C 109.00 . . no
Si2 C6 H6A 109.00 . . no
Si2 C6 H6B 109.00 . . no
Si2 C6 H6C 109.00 . . no
H6A C6 H6B 109.00 . . no
H6A C6 H6C 109.00 . . no
H6B C6 H6C 110.00 . . no
C8 C7 C11 107.95(13) . . no
C8 C7 C12 125.98(14) . . no
C11 C7 C12 126.02(14) . . no
C7 C8 C9 107.88(14) . . no
C7 C8 C13 126.47(16) . . no
C9 C8 C13 125.53(16) . . no
C8 C9 C10 108.23(13) . . no
C8 C9 C14 125.92(15) . . no
C10 C9 C14 125.63(15) . . no
C9 C10 C11 107.89(13) . . no
C9 C10 C15 125.56(14) . . no
C11 C10 C15 126.33(14) . . no
C7 C11 C10 108.06(13) . . no
C7 C11 C16 126.28(14) . . no
C10 C11 C16 125.61(14) . . no
C7 C12 H12A 109.00 . . no
C7 C12 H12B 109.00 . . no
C7 C12 H12C 109.00 . . no
H12A C12 H12B 110.00 . . no
H12A C12 H12C 109.00 . . no
H12B C12 H12C 109.00 . . no
C8 C13 H13A 109.00 . . no
C8 C13 H13B 109.00 . . no
C8 C13 H13C 110.00 . . no
H13A C13 H13B 109.00 . . no
H13A C13 H13C 109.00 . . no
H13B C13 H13C 109.00 . . no
C9 C14 H14A 109.00 . . no
C9 C14 H14B 109.00 . . no
C9 C14 H14C 109.00 . . no
H14A C14 H14B 110.00 . . no
H14A C14 H14C 109.00 . . no
H14B C14 H14C 109.00 . . no
C10 C15 H15A 109.00 . . no
C10 C15 H15B 109.00 . . no
C10 C15 H15C 109.00 . . no
H15A C15 H15B 109.00 . . no
H15A C15 H15C 109.00 . . no
H15B C15 H15C 110.00 . . no
C11 C16 H16A 109.00 . . no
C11 C16 H16B 109.00 . . no
C11 C16 H16C 109.00 . . no
H16A C16 H16B 110.00 . . no
H16A C16 H16C 109.00 . . no
H16B C16 H16C 109.00 . . no

loop_
_geom_bond_atom_site_label_1
_geom_bond_atom_site_label_2
_geom_bond_distance
_geom_bond_site_symmetry_2
_geom_bond_publ_flag
Ga1 Fe1 2.5995(4) . yes
Fe1 N1 1.9555(12) . yes
Fe1 N1 1.9555(12) 4_656 yes
Si1 N1 1.7154(13) . yes
Si1 C1 1.883(2) . yes
Si1 C2 1.8756(19) . yes
Si1 C3 1.8865(17) . yes
Si2 N1 1.7195(13) . yes
Si2 C4 1.875(2) . yes
Si2 C5 1.876(2) . yes
Si2 C6 1.8704(18) . yes
C1 H1A 0.9800 . no
C1 H1B 0.9800 . no
C1 H1C 0.9800 . no
C2 H2A 0.9800 . no
C2 H2B 0.9800 . no
C2 H2C 0.9800 . no
C3 H3A 0.9800 . no
C3 H3B 0.9800 . no
C3 H3C 0.9800 . no
C4 H4A 0.9800 . no
C4 H4B 0.9800 . no
C4 H4C 0.9800 . no
C5 H5A 0.9800 . no
C5 H5B 0.9800 . no
C5 H5C 0.9800 . no
C6 H6A 0.9800 . no
C6 H6B 0.9800 . no
C6 H6C 0.9800 . no
C7 C8 1.426(2) . no
C7 C11 1.425(2) . no
C7 C12 1.506(2) . no
C8 C9 1.424(2) . no
C8 C13 1.500(2) . no
C9 C10 1.422(2) . no
C9 C14 1.504(2) . no
C10 C11 1.426(2) . no
C10 C15 1.506(2) . no
C11 C16 1.502(2) . no
C12 H12A 0.9800 . no
C12 H12B 0.9800 . no
C12 H12C 0.9800 . no
C13 H13A 0.9800 . no
C13 H13B 0.9800 . no
C13 H13C 0.9800 . no
C14 H14A 0.9800 . no
C14 H14B 0.9800 . no
C14 H14C 0.9800 . no
C15 H15A 0.9800 . no
C15 H15B 0.9800 . no
C15 H15C 0.9800 . no
C16 H16A 0.9800 . no
C16 H16B 0.9800 . no
C16 H16C 0.9800 . no

loop_
_geom_torsion_atom_site_label_1
_geom_torsion_atom_site_label_2
_geom_torsion_atom_site_label_3
_geom_torsion_atom_site_label_4
_geom_torsion
_geom_torsion_site_symmetry_1
_geom_torsion_publ_flag
Ga1 Fe1 N1 Si2 -89.18(6) . no
Ga1 Fe1 N1 Si2 173.83(5) 4_656 no
N1 Fe1 N1 Si2 44.17(12) 4_656 no
Ga1 Fe1 N1 Si1 -1.00(9) 4_656 no
N1 Fe1 N1 Si1 -130.67(8) 4_656 no
Ga1 Fe1 N1 Si1 95.99(8) . no
C2 Si1 N1 Si2 -105.34(10) . no
C3 Si1 N1 Fe1 -52.54(11) . no
C1 Si1 N1 Fe1 -171.03(9) . no
C1 Si1 N1 Si2 14.75(13) . no
C2 Si1 N1 Fe1 68.89(10) . no
C3 Si1 N1 Si2 133.23(10) . no
C6 Si2 N1 Si1 -178.29(10) . no
C4 Si2 N1 Fe1 -112.99(10) . no
C4 Si2 N1 Si1 61.76(13) . no
C5 Si2 N1 Fe1 124.14(9) . no
C5 Si2 N1 Si1 -61.12(12) . no
C6 Si2 N1 Fe1 6.96(10) . no
C11 C7 C8 C9 -0.12(18) . no
C11 C7 C8 C13 176.05(15) . no
C12 C7 C8 C9 -177.57(15) . no
C12 C7 C8 C13 -1.4(3) . no
C8 C7 C11 C10 -0.05(17) . no
C8 C7 C11 C16 -177.47(15) . no
C12 C7 C11 C10 177.40(15) . no
C12 C7 C11 C16 0.0(3) . no
C7 C8 C9 C10 0.24(18) . no
C7 C8 C9 C14 175.06(16) . no
C13 C8 C9 C10 -175.97(15) . no
C13 C8 C9 C14 -1.2(3) . no
C8 C9 C10 C11 -0.27(18) . no
C8 C9 C10 C15 174.50(15) . no
C14 C9 C10 C11 -175.11(15) . no
C14 C9 C10 C15 -0.3(3) . no
C9 C10 C11 C7 0.20(17) . no
C9 C10 C11 C16 177.64(15) . no
C15 C10 C11 C7 -174.52(15) . no
C15 C10 C11 C16 2.9(3) . no
